data_4033436
loop_
_publ_author_name
'Uemura, Naohiro'
'Ishikawa, Hiroki'
'Tamura, Naoki'
'Yoshida, Yasushi'
'Mino, Takashi'
'Kasashima, Yoshio'
'Sakamoto, Masami'

_publ_section_title
;
 Stereoselective Photodimerization of 3-Arylindenones in Solution and in
 the Solid State.
;
_journal_issue 4
_journal_name_full 'The Journal of organic chemistry'
_journal_page_first 2256
_journal_page_last 2262
_journal_paper_doi 10.1021/acs.joc.7b03147
_journal_volume 83
_journal_year 2018
_chemical_formula_sum 'C16 H12 O'
_chemical_formula_weight 220.26
_space_group_crystal_system monoclinic
_space_group_IT_number 14
_space_group_name_Hall '-P 2ybc'
_space_group_name_H-M_alt 'P 1 21/c 1'
_symmetry_space_group_name_Hall '-P 2ybc'
_symmetry_space_group_name_H-M 'P 1 21/c 1'
_atom_sites_solution_hydrogens geom
_atom_sites_solution_primary direct
_atom_sites_solution_secondary difmap
_cell_angle_alpha 90
_cell_angle_beta 101.988(2)
_cell_angle_gamma 90
_cell_formula_units_Z 4
_cell_length_a 10.4878(12)
_cell_length_b 10.7169(12)
_cell_length_c 10.7804(12)
_cell_measurement_reflns_used 3587
_cell_measurement_temperature 173(2)
_cell_measurement_theta_max 27.5126
_cell_measurement_theta_min 2.4655
_cell_volume 1185.3(2)
_computing_cell_refinement 'SAINT V8.34A (Bruker AXS Inc., 2013)'
_computing_data_collection 'APEX2 (Bruker AXS, 2006)'
_computing_data_reduction 'SAINT V8.34A (Bruker AXS Inc., 2013)'
_computing_molecular_graphics 'XSHEL (Bruker AXS,2002)'
_computing_publication_material 'XCIF (Bruker AXS, 2001)'
_computing_structure_refinement 'SHELXL-2014/7 (Sheldrick, 2014)'
_computing_structure_solution 'SHELXS-97 (Sheldrick, 1997)'
_diffrn_ambient_temperature 173(2)
_diffrn_detector_area_resol_mean 8.3333
_diffrn_measured_fraction_theta_full 0.988
_diffrn_measured_fraction_theta_max 0.988
_diffrn_measurement_device_type 'Bruker APEXII CCD area detector'
_diffrn_measurement_method 'Phi and Omega scans'
_diffrn_radiation_monochromator graphite
_diffrn_radiation_type MoK\a
_diffrn_radiation_wavelength 0.71073
_diffrn_reflns_av_R_equivalents 0.0363
_diffrn_reflns_av_unetI/netI 0.0348
_diffrn_reflns_limit_h_max 13
_diffrn_reflns_limit_h_min -12
_diffrn_reflns_limit_k_max 13
_diffrn_reflns_limit_k_min -13
_diffrn_reflns_limit_l_max 14
_diffrn_reflns_limit_l_min -11
_diffrn_reflns_number 6630
_diffrn_reflns_theta_full 27.530
_diffrn_reflns_theta_max 27.530
_diffrn_reflns_theta_min 1.985
_diffrn_source 'fine-focus sealed tube'
_exptl_absorpt_coefficient_mu 0.076
_exptl_absorpt_correction_T_max 0.98
_exptl_absorpt_correction_T_min 0.59
_exptl_absorpt_correction_type empirical
_exptl_absorpt_process_details 'SADABS (Sheldrick 1996)'
_exptl_crystal_colour yellow
_exptl_crystal_density_diffrn 1.234
_exptl_crystal_density_method 'not measured'
_exptl_crystal_description prismatic
_exptl_crystal_F_000 464
_exptl_crystal_size_max 0.500
_exptl_crystal_size_mid 0.400
_exptl_crystal_size_min 0.200
_refine_diff_density_max 0.384
_refine_diff_density_min -0.298
_refine_ls_extinction_method none
_refine_ls_goodness_of_fit_ref 1.064
_refine_ls_hydrogen_treatment constr
_refine_ls_matrix_type full
_refine_ls_number_parameters 155
_refine_ls_number_reflns 2696
_refine_ls_number_restraints 0
_refine_ls_restrained_S_all 1.064
_refine_ls_R_factor_all 0.0560
_refine_ls_R_factor_gt 0.0500
_refine_ls_shift/su_max 0.000
_refine_ls_shift/su_mean 0.000
_refine_ls_structure_factor_coef Fsqd
_refine_ls_weighting_details 'w=1/[\s^2^(Fo^2^)+(0.0767P)^2^+0.3257P] where P=(Fo^2^+2Fc^2^)/3'
_refine_ls_weighting_scheme calc
_refine_ls_wR_factor_gt 0.1342
_refine_ls_wR_factor_ref 0.1397
_reflns_number_gt 2343
_reflns_number_total 2696
_reflns_threshold_expression 'I > 2\s(I)'
_cod_data_source_file jo7b03147_si_003.cif
_cod_data_source_block I
_cod_depositor_comments 'Adding full bibliography for 4033434--4033446.cif.'
_cod_database_code 4033436

loop_
_space_group_symop_operation_xyz
'x, y, z'
'-x, y+1/2, -z+1/2'
'-x, -y, -z'
'x, -y-1/2, z-1/2'

loop_
_atom_site_type_symbol
_atom_site_label
_atom_site_fract_x
_atom_site_fract_y
_atom_site_fract_z
_atom_site_U_iso_or_equiv
_atom_site_adp_type
_atom_site_calc_flag
_atom_site_refinement_flags_adp
_atom_site_refinement_flags_posn
_atom_site_occupancy
O O1 0.81386(10) 0.53850(9) 0.01090(9) 0.0357(3) Uani d . . 1
C C1 0.77772(13) 0.47529(12) 0.09116(12) 0.0280(3) Uani d . . 1
C C10 0.55036(12) 0.38292(12) 0.30176(12) 0.0279(3) Uani d . . 1
C C3 0.65283(12) 0.40038(12) 0.22940(12) 0.0270(3) Uani d . . 1
C C4 0.76879(11) 0.31692(11) 0.23820(11) 0.0255(3) Uani d . . 1
C C9 0.84544(12) 0.36289(12) 0.15636(11) 0.0267(3) Uani d . . 1
C C5 0.80339(13) 0.20788(12) 0.30452(13) 0.0307(3) Uani d . . 1
H H5 0.7507 0.1742 0.3581 0.037 Uiso calc U R 1
C C11 0.57774(13) 0.34543(12) 0.42929(12) 0.0306(3) Uani d . . 1
H H11 0.6649 0.3267 0.4701 0.037 Uiso calc U R 1
C C15 0.42031(13) 0.40705(14) 0.24432(13) 0.0345(3) Uani d . . 1
H H15 0.3992 0.4323 0.158 0.041 Uiso calc U R 1
C C6 0.91870(14) 0.14783(13) 0.29071(14) 0.0364(3) Uani d . . 1
H H6 0.9449 0.0734 0.3369 0.044 Uiso calc U R 1
C C2 0.65885(13) 0.49088(13) 0.14324(12) 0.0311(3) Uani d . . 1
H H2 0.596 0.555 0.1197 0.037 Uiso calc U R 1
C C12 0.47896(14) 0.33542(13) 0.49629(14) 0.0342(3) Uani d . . 1
H H12 0.4998 0.3115 0.583 0.041 Uiso calc U R 1
C C7 0.99483(14) 0.19486(14) 0.21125(14) 0.0382(3) Uani d . . 1
H H7 1.0728 0.153 0.2042 0.046 Uiso calc U R 1
C C13 0.34941(14) 0.35980(12) 0.43903(14) 0.0341(3) Uani d . . 1
C C8 0.95807(12) 0.30373(13) 0.14098(13) 0.0324(3) Uani d . . 1
H H8 1.0088 0.3357 0.0847 0.039 Uiso calc U R 1
C C14 0.32235(14) 0.39461(14) 0.31149(15) 0.0376(3) Uani d . . 1
H H14 0.2347 0.4101 0.27 0.045 Uiso calc U R 1
C C16 0.24227(16) 0.35209(15) 0.51259(18) 0.0458(4) Uani d . . 1
H H16A 0.2785 0.3233 0.599 0.069 Uiso calc U R 1
H H16B 0.1755 0.2932 0.4708 0.069 Uiso calc U R 1
H H16C 0.2031 0.4347 0.5158 0.069 Uiso calc U R 1

loop_
_atom_site_aniso_label
_atom_site_aniso_U_11
_atom_site_aniso_U_22
_atom_site_aniso_U_33
_atom_site_aniso_U_12
_atom_site_aniso_U_13
_atom_site_aniso_U_23
O1 0.0396(5) 0.0363(5) 0.0297(5) -0.0028(4) 0.0041(4) 0.0075(4)
C1 0.0300(6) 0.0284(6) 0.0221(6) -0.0032(5) -0.0029(5) -0.0005(5)
C10 0.0270(6) 0.0276(6) 0.0270(6) 0.0022(5) 0.0007(5) -0.0001(5)
C3 0.0252(6) 0.0292(6) 0.0230(6) 0.0017(5) -0.0031(5) -0.0005(5)
C4 0.0228(6) 0.0276(6) 0.0229(6) -0.0004(4) -0.0025(4) -0.0008(5)
C9 0.0253(6) 0.0286(6) 0.0229(6) -0.0021(5) -0.0025(5) 0.0000(5)
C5 0.0281(6) 0.0318(7) 0.0311(7) 0.0015(5) 0.0039(5) 0.0062(5)
C11 0.0298(6) 0.0319(7) 0.0278(6) 0.0033(5) 0.0007(5) 0.0030(5)
C15 0.0301(7) 0.0406(8) 0.0295(7) 0.0049(5) -0.0014(5) 0.0026(5)
C6 0.0332(7) 0.0334(7) 0.0409(8) 0.0074(5) 0.0036(6) 0.0093(6)
C2 0.0311(6) 0.0316(7) 0.0282(6) 0.0042(5) 0.0005(5) 0.0036(5)
C12 0.0408(8) 0.0311(6) 0.0306(7) 0.0012(5) 0.0070(6) 0.0027(5)
C7 0.0292(7) 0.0421(8) 0.0432(8) 0.0087(6) 0.0070(6) 0.0055(6)
C13 0.0352(7) 0.0266(6) 0.0425(8) -0.0025(5) 0.0125(6) -0.0038(5)
C8 0.0263(6) 0.0386(7) 0.0317(7) -0.0010(5) 0.0047(5) 0.0021(5)
C14 0.0265(6) 0.0415(8) 0.0421(8) 0.0023(5) 0.0010(6) -0.0013(6)
C16 0.0435(8) 0.0416(8) 0.0575(10) -0.0051(6) 0.0227(7) -0.0047(7)

loop_
_atom_type_symbol
_atom_type_description
_atom_type_scat_dispersion_real
_atom_type_scat_dispersion_imag
_atom_type_scat_source
C C 0.0033 0.0016 'International Tables Vol C Tables 4.2.6.8 and 6.1.1.4'
H H 0.0000 0.0000 'International Tables Vol C Tables 4.2.6.8 and 6.1.1.4'
O O 0.0106 0.0060 'International Tables Vol C Tables 4.2.6.8 and 6.1.1.4'

loop_
_geom_angle_atom_site_label_1
_geom_angle_atom_site_label_2
_geom_angle_atom_site_label_3
_geom_angle
O1 C1 C2 128.10(12)
O1 C1 C9 126.37(13)
C2 C1 C9 105.53(11)
C15 C10 C11 117.94(13)
C15 C10 C3 119.72(12)
C11 C10 C3 122.32(11)
C2 C3 C10 126.93(12)
C2 C3 C4 108.58(11)
C10 C3 C4 124.48(11)
C5 C4 C9 120.07(12)
C5 C4 C3 131.48(12)
C9 C4 C3 108.36(11)
C8 C9 C4 122.11(12)
C8 C9 C1 130.33(12)
C4 C9 C1 107.48(11)
C4 C5 C6 118.23(12)
C4 C5 H5 120.9
C6 C5 H5 120.9
C12 C11 C10 120.67(12)
C12 C11 H11 119.7
C10 C11 H11 119.7
C14 C15 C10 120.85(13)
C14 C15 H15 119.6
C10 C15 H15 119.6
C7 C6 C5 121.30(13)
C7 C6 H6 119.3
C5 C6 H6 119.3
C3 C2 C1 110.03(11)
C3 C2 H2 125.0
C1 C2 H2 125.0
C11 C12 C13 121.33(13)
C11 C12 H12 119.3
C13 C12 H12 119.3
C6 C7 C8 120.63(13)
C6 C7 H7 119.7
C8 C7 H7 119.7
C12 C13 C14 117.77(13)
C12 C13 C16 121.41(14)
C14 C13 C16 120.80(14)
C9 C8 C7 117.62(13)
C9 C8 H8 121.2
C7 C8 H8 121.2
C15 C14 C13 121.41(13)
C15 C14 H14 119.3
C13 C14 H14 119.3
C13 C16 H16A 109.5
C13 C16 H16B 109.5
H16A C16 H16B 109.5
C13 C16 H16C 109.5
H16A C16 H16C 109.5
H16B C16 H16C 109.5

loop_
_geom_bond_atom_site_label_1
_geom_bond_atom_site_label_2
_geom_bond_distance
O1 C1 1.2196(16)
C1 C2 1.4792(19)
C1 C9 1.4973(17)
C10 C15 1.4000(18)
C10 C11 1.4035(18)
C10 C3 1.4652(18)
C3 C2 1.3535(18)
C3 C4 1.4966(17)
C4 C5 1.3786(18)
C4 C9 1.4007(18)
C9 C8 1.3807(18)
C5 C6 1.4049(19)
C5 H5 0.95
C11 C12 1.3846(19)
C11 H11 0.95
C15 C14 1.381(2)
C15 H15 0.95
C6 C7 1.382(2)
C6 H6 0.95
C2 H2 0.95
C12 C13 1.395(2)
C12 H12 0.95
C7 C8 1.401(2)
C7 H7 0.95
C13 C14 1.396(2)
C13 C16 1.506(2)
C8 H8 0.95
C14 H14 0.95
C16 H16A 0.98
C16 H16B 0.98
C16 H16C 0.98

loop_
_geom_torsion_atom_site_label_1
_geom_torsion_atom_site_label_2
_geom_torsion_atom_site_label_3
_geom_torsion_atom_site_label_4
_geom_torsion
C15 C10 C3 C2 37.1(2)
C11 C10 C3 C2 -141.26(14)
C15 C10 C3 C4 -141.72(13)
C11 C10 C3 C4 39.95(18)
C2 C3 C4 C5 -175.04(13)
C10 C3 C4 C5 3.9(2)
C2 C3 C4 C9 1.38(14)
C10 C3 C4 C9 -179.64(11)
C5 C4 C9 C8 -1.41(19)
C3 C4 C9 C8 -178.31(11)
C5 C4 C9 C1 175.53(11)
C3 C4 C9 C1 -1.37(13)
O1 C1 C9 C8 -1.6(2)
C2 C1 C9 C8 177.50(13)
O1 C1 C9 C4 -178.24(12)
C2 C1 C9 C4 0.90(13)
C9 C4 C5 C6 2.13(19)
C3 C4 C5 C6 178.20(13)
C15 C10 C11 C12 -1.3(2)
C3 C10 C11 C12 177.02(12)
C11 C10 C15 C14 0.2(2)
C3 C10 C15 C14 -178.21(13)
C4 C5 C6 C7 -1.1(2)
C10 C3 C2 C1 -179.73(11)
C4 C3 C2 C1 -0.78(14)
O1 C1 C2 C3 179.08(13)
C9 C1 C2 C3 -0.04(14)
C10 C11 C12 C13 1.2(2)
C5 C6 C7 C8 -0.6(2)
C11 C12 C13 C14 0.1(2)
C11 C12 C13 C16 -178.45(13)
C4 C9 C8 C7 -0.4(2)
C1 C9 C8 C7 -176.55(13)
C6 C7 C8 C9 1.4(2)
C10 C15 C14 C13 1.1(2)
C12 C13 C14 C15 -1.2(2)
C16 C13 C14 C15 177.30(13)
